data_7027981
loop_
_publ_author_name
'Bookham, Jonathan L.'
'Smithies, Darren M.'
'Wright, Anna'
'Thornton-Pett, Mark'
'McFarlane, William'

_publ_section_title
;
 Stereoselective addition of diphenylphosphine to substituted
 diphenylethynes: synthetic, NMR and X-ray crystallographic studies
;
_journal_issue 5
_journal_name_full 'Journal of the Chemical Society, Dalton Transactions'
_journal_page_first 811
_journal_paper_doi 10.1039/a707210d
_journal_year 1998
_chemical_formula_sum 'C26 H21 P'
_chemical_formula_weight 364.40
_chemical_name_systematic
;
  ?
;
_space_group_IT_number 15
_symmetry_cell_setting monoclinic
_symmetry_space_group_name_Hall '-C 2yc'
_symmetry_space_group_name_H-M 'C 1 2/c 1'
_atom_sites_solution_hydrogens geom
_atom_sites_solution_primary direct
_atom_sites_solution_secondary difmap
_audit_creation_date 97-07-21
_audit_creation_method 'STADI4, X-RED'
_cell_angle_alpha 90.00
_cell_angle_beta 127.833(3)
_cell_angle_gamma 90.00
_cell_formula_units_Z 8
_cell_length_a 22.2502(10)
_cell_length_b 11.8137(5)
_cell_length_c 18.7963(7)
_cell_measurement_reflns_used 80
_cell_measurement_temperature 140(2)
_cell_measurement_theta_max 40.0
_cell_measurement_theta_min 35.0
_cell_volume 3902.2(3)
_computing_cell_refinement 'STADI4 (STOE, 1996)'
_computing_data_collection 'STADI4 (STOE, 1996)'
_computing_data_reduction 'X-RED  (STOE, 1996)'
_computing_molecular_graphics 'ORTEX (McArdle, 1995)'
_computing_publication_material 'local program'
_computing_structure_refinement 'SHELXL-97 (Sheldrick, 1997)'
_computing_structure_solution 'SHELXS-97 (Sheldrick, 1990)'
_diffrn_ambient_temperature 140(2)
_diffrn_measurement_device 'STOE STADI4 4-circle-diffractometer'
_diffrn_measurement_method
;
   Scan width (omega) = 1.25 - 1.50, scan ratio 2theta:omega = 1.00
   I(Net) and sigma(I) calculated according to Blessing (1987)
;
_diffrn_radiation_collimation '0.8 mm'
_diffrn_radiation_detector 'NaI(Tl) scintillation counter'
_diffrn_radiation_monochromator 'planar graphite'
_diffrn_radiation_polarisn_norm 90
_diffrn_radiation_source 'fine-focus sealed tube'
_diffrn_radiation_type CuK\a
_diffrn_radiation_wavelength 1.54184
_diffrn_reflns_av_R_equivalents 0.0336
_diffrn_reflns_av_sigmaI/netI 0.0307
_diffrn_reflns_limit_h_max 26
_diffrn_reflns_limit_h_min -26
_diffrn_reflns_limit_k_max 13
_diffrn_reflns_limit_k_min -12
_diffrn_reflns_limit_l_max 19
_diffrn_reflns_limit_l_min -21
_diffrn_reflns_number 4874
_diffrn_reflns_theta_full 64.55
_diffrn_reflns_theta_max 64.55
_diffrn_reflns_theta_min 4.47
_diffrn_standards_decay_% 0
_diffrn_standards_interval_time 60
_diffrn_standards_number 2
_exptl_absorpt_coefficient_mu 1.277
_exptl_absorpt_correction_T_max 0.7162
_exptl_absorpt_correction_T_min 0.5563
_exptl_absorpt_correction_type empirical
_exptl_absorpt_process_details
;
    Psi Scan Reflections used    Mu * R = 0.06  

    H   K   L   2Theta   Chi   Imin/Imax
    4  -2  -8    42.5   -85.4    0.874
   -4   2   8    42.5    85.4    0.882
    6  -2 -10    51.5   -87.6    0.876
   -6   2  10    51.5    87.6    0.860
    6  -2 -12    63.1   -85.2    0.876
   -6   2  12    63.1    85.2    0.838
   -7   3  14    77.0    86.7    0.847
    7  -3 -14    77.0   -86.7    0.883
;
_exptl_crystal_colour colourless
_exptl_crystal_density_diffrn 1.241
_exptl_crystal_density_method 'not measured'
_exptl_crystal_description prism
_exptl_crystal_F_000 1536
_exptl_crystal_size_max 0.52
_exptl_crystal_size_mid 0.37
_exptl_crystal_size_min 0.28
_refine_diff_density_max 0.321
_refine_diff_density_min -0.307
_refine_diff_density_rms 0.038
_refine_ls_extinction_coef 0.00144(6)
_refine_ls_extinction_expression Fc^*^=kFc[1+0.001xFc^2^\l^3^/sin(2\q)]^-1/4^
_refine_ls_extinction_method SHELXL
_refine_ls_goodness_of_fit_ref 1.067
_refine_ls_hydrogen_treatment mixed
_refine_ls_matrix_type full
_refine_ls_number_parameters 245
_refine_ls_number_reflns 3036
_refine_ls_number_restraints 67
_refine_ls_restrained_S_all 1.089
_refine_ls_R_factor_all 0.0343
_refine_ls_R_factor_gt 0.0334
_refine_ls_shift/su_max 0.001
_refine_ls_shift/su_mean 0.000
_refine_ls_structure_factor_coef Fsqd
_refine_ls_weighting_details 'w=1/[\s^2^(Fo^2^)+(0.0269P)^2^+4.8144P] where P=(Fo^2^+2Fc^2^)/3'
_refine_ls_weighting_scheme calc
_refine_ls_wR_factor_gt 0.0814
_refine_ls_wR_factor_ref 0.0822
_reflns_number_gt 2936
_reflns_number_total 3036
_reflns_threshold_expression >2sigma(I)
_cod_data_source_file d707210sup1.cif
_cod_data_source_block JLB4
_cod_depositor_comments
;
The following automatic conversions were performed:

'_refine_ls_weighting_scheme' value 'calc
w=1/[\s^2^(Fo^2^)+(0.0269P)^2^+4.8144P] where P=(Fo^2^+2Fc^2^)/3' was
changed to 'calc'. New tag '_refine_ls_weighting_details' was
created. The value of the new tag was set to
'w=1/[\s^2^(Fo^2^)+(0.0269P)^2^+4.8144P] where P=(Fo^2^+2Fc^2^)/3'.

Automatic conversion script
Id: cif_fix_values 3143 2015-03-26 13:38:13Z robertas 
;
_cod_original_sg_symbol_H-M C2/c
_cod_database_code 7027981
_audit_contact_author 'J. Richter'

loop_
_symmetry_equiv_pos_as_xyz
'x, y, z'
'-x, y, -z+1/2'
'x+1/2, y+1/2, z'
'-x+1/2, y+1/2, -z+1/2'
'-x, -y, -z'
'x, -y, z-1/2'
'-x+1/2, -y+1/2, -z'
'x+1/2, -y+1/2, z-1/2'

loop_
_atom_site_label
_atom_site_type_symbol
_atom_site_fract_x
_atom_site_fract_y
_atom_site_fract_z
_atom_site_U_iso_or_equiv
_atom_site_adp_type
_atom_site_occupancy
_atom_site_calc_flag
_atom_site_refinement_flags
C1 C 0.35732(8) 0.09553(12) 0.65333(11) 0.0190(3) Uani 1 d D
C11 C 0.35093(8) 0.06210(13) 0.57237(11) 0.0203(4) Uani 1 d D
C12 C 0.32508(9) 0.13979(14) 0.50328(12) 0.0270(4) Uani 1 d D
H12 H 0.3106 0.2136 0.5076 0.032 Uiso 1 calc R
C13 C 0.32019(10) 0.11126(16) 0.42860(12) 0.0343(4) Uani 1 d D
H13 H 0.3031 0.1658 0.3826 0.041 Uiso 1 calc R
C14 C 0.34004(11) 0.00357(17) 0.42033(13) 0.0362(5) Uani 1 d D
H14 H 0.3367 -0.0161 0.3690 0.043 Uiso 1 calc R
C15 C 0.36480(10) -0.07486(16) 0.48792(13) 0.0346(4) Uani 1 d D
H15 H 0.3782 -0.1490 0.4826 0.041 Uiso 1 calc R
C16 C 0.37026(9) -0.04631(14) 0.56286(12) 0.0270(4) Uani 1 d D
H16 H 0.3874 -0.1011 0.6086 0.032 Uiso 1 calc R
P1 P 0.29910(2) 0.02482(3) 0.68008(3) 0.01768(14) Uani 1 d D
C111 C 0.34477(8) -0.11344(13) 0.72549(10) 0.0187(3) Uani 1 d D
C112 C 0.42310(9) -0.12887(13) 0.77463(11) 0.0231(4) Uani 1 d D
H112 H 0.4538 -0.0682 0.7802 0.028 Uiso 1 calc R
C113 C 0.45658(9) -0.23188(14) 0.81537(12) 0.0274(4) Uani 1 d D
H113 H 0.5099 -0.2412 0.8485 0.033 Uiso 1 calc R
C114 C 0.41302(9) -0.32110(14) 0.80817(12) 0.0277(4) Uani 1 d D
H114 H 0.4362 -0.3917 0.8358 0.033 Uiso 1 calc R
C115 C 0.33518(9) -0.30673(14) 0.76021(12) 0.0268(4) Uani 1 d D
H115 H 0.3049 -0.3676 0.7552 0.032 Uiso 1 calc R
C116 C 0.30146(9) -0.20396(14) 0.71956(11) 0.0236(4) Uani 1 d D
H116 H 0.2482 -0.1949 0.6872 0.028 Uiso 1 calc R
C121 C 0.21510(8) -0.01002(12) 0.56507(11) 0.0187(3) Uani 1 d D
C122 C 0.20924(9) -0.10209(14) 0.51472(11) 0.0238(4) Uani 1 d D
H122 H 0.2483 -0.1576 0.5423 0.029 Uiso 1 calc R
C123 C 0.14699(9) -0.11346(15) 0.42481(12) 0.0298(4) Uani 1 d D
H123 H 0.1439 -0.1757 0.3907 0.036 Uiso 1 calc R
C124 C 0.08931(10) -0.03374(16) 0.38491(13) 0.0350(5) Uani 1 d D
H124 H 0.0471 -0.0406 0.3230 0.042 Uiso 1 calc R
C125 C 0.09267(9) 0.05571(15) 0.43445(12) 0.0310(4) Uani 1 d D
H125 H 0.0524 0.1092 0.4070 0.037 Uiso 1 calc R
C126 C 0.15508(8) 0.06727(13) 0.52448(12) 0.0234(4) Uani 1 d D
H126 H 0.1570 0.1283 0.5587 0.028 Uiso 1 calc R
C2 C 0.39900(9) 0.18620(13) 0.70097(11) 0.0242(4) Uani 1 d D
H2 H 0.4230 0.2245 0.6801 0.029 Uiso 1 calc R
C21 C 0.41226(8) 0.23418(13) 0.78251(11) 0.0220(4) Uani 1 d D
C22 C 0.38063(9) 0.33891(14) 0.77773(12) 0.0255(4) Uani 1 d D
H22 H 0.3507 0.3789 0.7222 0.031 Uiso 1 calc R
C23 C 0.39274(9) 0.38454(14) 0.85333(12) 0.0275(4) Uani 1 d D
H23 H 0.3694 0.4543 0.8488 0.033 Uiso 1 calc R
C24 C 0.43852(9) 0.32956(14) 0.93540(12) 0.0279(4) Uani 1 d D
H24 H 0.4469 0.3616 0.9872 0.033 Uiso 1 calc R
C25 C 0.47197(10) 0.22763(15) 0.94154(12) 0.0305(4) Uani 1 d D
H25 H 0.5044 0.1902 0.9980 0.037 Uiso 1 calc R
C26 C 0.45830(10) 0.17992(14) 0.86532(12) 0.0281(4) Uani 1 d D
H26 H 0.4808 0.1092 0.8699 0.034 Uiso 1 calc R

loop_
_atom_site_aniso_label
_atom_site_aniso_U_11
_atom_site_aniso_U_22
_atom_site_aniso_U_33
_atom_site_aniso_U_23
_atom_site_aniso_U_13
_atom_site_aniso_U_12
C1 0.0172(7) 0.0194(7) 0.0167(8) 0.0026(6) 0.0085(7) 0.0029(6)
C11 0.0164(7) 0.0244(8) 0.0189(9) -0.0019(7) 0.0101(7) -0.0037(6)
C12 0.0294(9) 0.0272(8) 0.0234(10) 0.0000(7) 0.0156(8) -0.0021(7)
C13 0.0386(10) 0.0407(10) 0.0227(10) 0.0029(8) 0.0183(9) -0.0047(8)
C14 0.0388(10) 0.0508(12) 0.0242(10) -0.0102(9) 0.0221(9) -0.0092(9)
C15 0.0397(10) 0.0360(10) 0.0369(11) -0.0071(9) 0.0280(9) -0.0002(8)
C16 0.0282(9) 0.0275(9) 0.0278(10) 0.0007(7) 0.0185(8) 0.0023(7)
P1 0.0166(2) 0.0191(2) 0.0153(2) -0.00073(15) 0.00875(18) 0.00007(14)
C111 0.0195(7) 0.0212(8) 0.0119(8) 0.0004(6) 0.0078(6) 0.0004(6)
C112 0.0191(7) 0.0241(8) 0.0204(9) 0.0004(7) 0.0091(7) -0.0026(6)
C113 0.0188(8) 0.0276(9) 0.0243(10) 0.0025(7) 0.0074(7) 0.0014(7)
C114 0.0271(9) 0.0235(8) 0.0225(9) 0.0059(7) 0.0101(8) 0.0030(7)
C115 0.0261(8) 0.0247(8) 0.0272(10) 0.0027(7) 0.0151(8) -0.0035(7)
C116 0.0186(7) 0.0277(8) 0.0212(9) 0.0020(7) 0.0105(7) -0.0002(6)
C121 0.0155(7) 0.0211(8) 0.0182(9) 0.0027(6) 0.0097(7) -0.0005(6)
C122 0.0192(7) 0.0263(8) 0.0212(9) -0.0017(7) 0.0100(7) 0.0008(6)
C123 0.0278(8) 0.0357(9) 0.0195(9) -0.0060(8) 0.0112(8) -0.0057(7)
C124 0.0211(8) 0.0490(11) 0.0196(10) 0.0020(8) 0.0047(7) -0.0055(8)
C125 0.0192(8) 0.0367(10) 0.0293(10) 0.0132(8) 0.0110(8) 0.0060(7)
C126 0.0208(8) 0.0230(8) 0.0267(9) 0.0050(7) 0.0147(7) 0.0025(6)
C2 0.0263(8) 0.0247(8) 0.0239(9) 0.0003(7) 0.0166(7) -0.0039(7)
C21 0.0210(7) 0.0232(8) 0.0227(9) -0.0045(7) 0.0139(7) -0.0082(6)
C22 0.0218(8) 0.0275(8) 0.0239(9) 0.0020(7) 0.0122(7) -0.0011(7)
C23 0.0282(9) 0.0230(8) 0.0359(11) -0.0037(7) 0.0220(8) -0.0023(7)
C24 0.0311(9) 0.0305(9) 0.0278(10) -0.0084(7) 0.0210(8) -0.0084(7)
C25 0.0340(9) 0.0340(9) 0.0238(10) 0.0033(8) 0.0179(8) 0.0018(7)
C26 0.0341(9) 0.0231(8) 0.0301(10) 0.0010(7) 0.0214(8) 0.0009(7)

loop_
_atom_type_symbol
_atom_type_description
_atom_type_scat_dispersion_real
_atom_type_scat_dispersion_imag
_atom_type_scat_source
C C 0.0181 0.0091 'International Tables Vol C Tables 4.2.6.8 and 6.1.1.4'
H H 0.0000 0.0000 'International Tables Vol C Tables 4.2.6.8 and 6.1.1.4'
P P 0.2955 0.4335 'International Tables Vol C Tables 4.2.6.8 and 6.1.1.4'

loop_
_geom_angle_atom_site_label_1
_geom_angle_atom_site_label_2
_geom_angle_atom_site_label_3
_geom_angle
C2 C1 C11 119.19(14)
C2 C1 P1 119.52(13)
C11 C1 P1 120.84(11)
C12 C11 C16 117.90(16)
C12 C11 C1 120.17(14)
C16 C11 C1 121.93(15)
C13 C12 C11 121.08(16)
C12 C13 C14 120.39(17)
C15 C14 C13 119.08(18)
C16 C15 C14 120.64(17)
C15 C16 C11 120.91(17)
C111 P1 C121 102.78(7)
C111 P1 C1 104.35(7)
C121 P1 C1 99.07(7)
C112 C111 C116 118.22(14)
C112 C111 P1 122.32(12)
C116 C111 P1 119.09(11)
C113 C112 C111 120.65(15)
C114 C113 C112 120.58(15)
C113 C114 C115 119.43(15)
C116 C115 C114 120.25(15)
C115 C116 C111 120.87(14)
C122 C121 C126 118.64(15)
C122 C121 P1 125.25(11)
C126 C121 P1 115.97(12)
C123 C122 C121 120.71(15)
C124 C123 C122 119.72(17)
C125 C124 C123 120.46(16)
C124 C125 C126 119.83(15)
C125 C126 C121 120.53(16)
C1 C2 C21 127.87(15)
C26 C21 C22 118.48(16)
C26 C21 C2 121.61(15)
C22 C21 C2 119.86(15)
C23 C22 C21 120.36(16)
C24 C23 C22 120.61(16)
C23 C24 C25 119.52(17)
C24 C25 C26 120.09(17)
C21 C26 C25 120.89(16)

loop_
_geom_bond_atom_site_label_1
_geom_bond_atom_site_label_2
_geom_bond_distance
C1 C2 1.338(2)
C1 C11 1.492(2)
C1 P1 1.8514(16)
C11 C12 1.394(2)
C11 C16 1.397(2)
C12 C13 1.382(3)
C13 C14 1.386(3)
C14 C15 1.385(3)
C15 C16 1.379(3)
P1 C111 1.8344(15)
P1 C121 1.8384(16)
C111 C112 1.396(2)
C111 C116 1.397(2)
C112 C113 1.386(2)
C113 C114 1.381(2)
C114 C115 1.388(2)
C115 C116 1.385(2)
C121 C122 1.394(2)
C121 C126 1.396(2)
C122 C123 1.386(2)
C123 C124 1.384(3)
C124 C125 1.380(3)
C125 C126 1.389(2)
C2 C21 1.484(2)
C21 C26 1.388(2)
C21 C22 1.399(2)
C22 C23 1.383(2)
C23 C24 1.383(2)
C24 C25 1.383(2)
C25 C26 1.389(3)
